data_7129823
loop_
_publ_author_name
'Kooij, Bastiaan'
'Dong, Zhaowen'
'Varava, Paul'
'Fadaei-Tirani, Farzaneh'
'Scopelliti, Rosario'
'Piveteau, Laura'
'Severin, Kay'

_publ_section_title
;
 Vanadium complexes with N-heterocyclic vinylidene ligands
;
_journal_name_full 'Chemical Communications'
_journal_paper_doi 10.1039/D2CC00768A
_journal_year 2022
_chemical_formula_moiety 'C45 H66 N3 O3 V'
_chemical_formula_sum 'C45 H66 N3 O3 V'
_chemical_formula_weight 747.94
_space_group_crystal_system monoclinic
_space_group_IT_number 14
_space_group_name_Hall '-P 2yn'
_space_group_name_H-M_alt 'P 1 21/n 1'
_atom_sites_solution_hydrogens geom
_atom_sites_solution_primary dual
_atom_sites_solution_secondary difmap
_audit_creation_date 2021-09-17
_audit_creation_method
;
Olex2 1.5
(compiled 2021.08.20 svn.r13c46975 for OlexSys, GUI svn.r6396)
;
_audit_update_record
;
2022-01-31 deposited with the CCDC.	2022-03-07 downloaded from the CCDC.
;
_cell_angle_alpha 90
_cell_angle_beta 98.425(3)
_cell_angle_gamma 90
_cell_formula_units_Z 4
_cell_length_a 10.9179(4)
_cell_length_b 19.6672(5)
_cell_length_c 24.8242(7)
_cell_measurement_reflns_used 4612
_cell_measurement_temperature 220.00(10)
_cell_measurement_theta_max 72.1220
_cell_measurement_theta_min 3.5600
_cell_volume 5272.8(3)
_computing_cell_refinement 'CrysAlisPro 1.171.41.117a (Rigaku OD, 2021)'
_computing_data_collection 'CrysAlisPro 1.171.41.117a (Rigaku OD, 2021)'
_computing_data_reduction 'CrysAlisPro 1.171.41.117a (Rigaku OD, 2021)'
_computing_molecular_graphics 'Olex2 1.5 (Dolomanov et al., 2009)'
_computing_publication_material 'Olex2 1.5 (Dolomanov et al., 2009)'
_computing_structure_refinement 'SHELXL 2018/3 (Sheldrick, 2015)'
_computing_structure_solution 'SHELXT  (Sheldrick, 2015)'
_diffrn_ambient_environment N~2~
_diffrn_ambient_temperature 220.00(10)
_diffrn_detector 'CCD plate'
_diffrn_detector_area_resol_mean 5.2817
_diffrn_detector_type AtlasS2
_diffrn_measured_fraction_theta_full 0.998
_diffrn_measured_fraction_theta_max 0.977
_diffrn_measurement_details
;
List of Runs (angles in degrees, time in seconds):

  # Type    Start    End  Width  t~exp~   \w     \q     \k     \f   Frames
#--------------------------------------------------------------------------
  1  \w    -54.00  14.00   1.00   12.50    --  -40.91  99.00  -7.00   68
  2  \w     11.00  57.00   1.00   12.50    --   40.91 -99.00-112.00   46
  3  \w    105.00 137.00   1.00   50.00    --  105.15  99.00  -7.00   32
  4  \w     38.00  73.00   1.00   50.00    --  105.15 -99.00-112.00   35
  5  \w    -91.00 -14.00   1.00   12.50    --  -40.91 -57.00 -90.00   77
  6  \w    -31.00  65.00   1.00   12.50    --   40.91 -38.00 120.00   96
  7  \w    -20.00   6.00   1.00   12.50    --   40.91 -77.00-150.00   26
  8  \w    131.00 177.00   1.00   50.00    --  105.15 111.00 -60.00   46
  9  \w     79.00 178.00   1.00   50.00    --  105.15  45.00 150.00   99
 10  \w    127.00 178.00   1.00   50.00    --  105.15  77.00 -30.00   51
 11  \w    121.00 148.00   1.00   50.00    --  105.15 111.00-180.00   27
 12  \w     55.00 106.00   1.00   50.00    --  105.15-111.00 -60.00   51
 13  \w     34.00 134.00   1.00   50.00    --  105.15 -61.00 -90.00  100
 14  \w     53.00 127.00   1.00   50.00    --  105.15 -61.00  30.00   74
;
_diffrn_measurement_device 'four-circle diffractometer'
_diffrn_measurement_device_type 'SuperNova, Dual, Cu at home/near, AtlasS2'
_diffrn_measurement_method '\w scans'
_diffrn_orient_matrix_type 'CrysAlisPro convention (1999,Acta A55,543-557)'
_diffrn_orient_matrix_UB_11 -0.1251529000
_diffrn_orient_matrix_UB_12 -0.0371008000
_diffrn_orient_matrix_UB_13 -0.0128706000
_diffrn_orient_matrix_UB_21 -0.0671747000
_diffrn_orient_matrix_UB_22 0.0643616000
_diffrn_orient_matrix_UB_23 0.0156254000
_diffrn_orient_matrix_UB_31 -0.0126794000
_diffrn_orient_matrix_UB_32 0.0249356000
_diffrn_orient_matrix_UB_33 -0.0593752000
_diffrn_radiation_monochromator mirror
_diffrn_radiation_probe x-ray
_diffrn_radiation_type 'Cu K\a'
_diffrn_radiation_wavelength 1.54184
_diffrn_reflns_av_R_equivalents 0.0403
_diffrn_reflns_av_unetI/netI 0.0481
_diffrn_reflns_Laue_measured_fraction_full 0.998
_diffrn_reflns_Laue_measured_fraction_max 0.977
_diffrn_reflns_limit_h_max 13
_diffrn_reflns_limit_h_min -13
_diffrn_reflns_limit_k_max 23
_diffrn_reflns_limit_k_min -24
_diffrn_reflns_limit_l_max 20
_diffrn_reflns_limit_l_min -30
_diffrn_reflns_number 25540
_diffrn_reflns_point_group_measured_fraction_full 0.998
_diffrn_reflns_point_group_measured_fraction_max 0.977
_diffrn_reflns_theta_full 67.684
_diffrn_reflns_theta_max 72.644
_diffrn_reflns_theta_min 3.600
_diffrn_source 'micro-focus sealed X-ray tube'
_diffrn_source_type 'SuperNova (Cu) X-ray Source'
_exptl_absorpt_coefficient_mu 1.822
_exptl_absorpt_correction_T_max 1.000
_exptl_absorpt_correction_T_min 0.452
_exptl_absorpt_correction_type gaussian
_exptl_absorpt_process_details
;
CrysAlisPro 1.171.41.117a (Rigaku Oxford Diffraction, 2021)
Numerical absorption correction based on gaussian integration over
a multifaceted crystal model
Empirical absorption correction using spherical harmonics,
implemented in SCALE3 ABSPACK scaling algorithm.
;
_exptl_crystal_colour 'clear dark orange'
_exptl_crystal_density_diffrn 0.942
_exptl_crystal_description plate
_exptl_crystal_F_000 1616
_exptl_crystal_size_max 0.273
_exptl_crystal_size_mid 0.2
_exptl_crystal_size_min 0.079
_refine_diff_density_max 0.312
_refine_diff_density_min -0.306
_refine_diff_density_rms 0.045
_refine_ls_extinction_method none
_refine_ls_goodness_of_fit_ref 1.033
_refine_ls_hydrogen_treatment constr
_refine_ls_matrix_type full
_refine_ls_number_parameters 640
_refine_ls_number_reflns 10235
_refine_ls_number_restraints 1102
_refine_ls_restrained_S_all 1.102
_refine_ls_R_factor_all 0.0909
_refine_ls_R_factor_gt 0.0611
_refine_ls_shift/su_max 0.001
_refine_ls_shift/su_mean 0.000
_refine_ls_structure_factor_coef Fsqd
_refine_ls_weighting_details 'w=1/[\s^2^(Fo^2^)+(0.1065P)^2^] where P=(Fo^2^+2Fc^2^)/3'
_refine_ls_weighting_scheme calc
_refine_ls_wR_factor_gt 0.1683
_refine_ls_wR_factor_ref 0.1880
_reflns_Friedel_coverage 0.000
_reflns_number_gt 6724
_reflns_number_total 10235
_reflns_threshold_expression 'I > 2\s(I)'
_cod_data_source_file d2cc00768a2.cif
_cod_data_source_block bk135
_cod_database_code 7129823
_shelx_shelxl_version_number 2018/3
_chemical_oxdiff_formula 'C50 H78 N3 O3 V1'
_shelx_space_group_comment
;
The symmetry employed for this shelxl refinement is uniquely defined
by the following loop, which should always be used as a source of
symmetry information in preference to the above space-group names.
They are only intended as comments.
;
_shelx_estimated_absorpt_t_max 0.869
_shelx_estimated_absorpt_t_min 0.636
_olex2_refinement_description
;
1. Fixed Uiso
 At 1.2 times of:
  All C(H) groups
 At 1.5 times of:
  All C(H,H,H) groups
2. Restrained distances
 C51-C2 \\sim C57-C2
 with sigma of 0.02
 C47-C46 \\sim C46-C45 \\sim C45-C47 \\sim C48-C49 \\sim C49-C50 \\sim C48-C50
 with sigma of 0.02
 C49-C44 \\sim C47-C44 \\sim C48-C44 \\sim C46-C44 \\sim C50-C44 \\sim C45-C44
 with sigma of 0.02
 C38-C36 \\sim C39-C36 \\sim C37-C36 \\sim C41-C40 \\sim C42-C40 \\sim C43-C40
 with sigma of 0.02
 C41-C42 \\sim C42-C43 \\sim C41-C43 \\sim C38-C37 \\sim C37-C39 \\sim C38-C39
 with sigma of 0.02
 O1-C32 \\sim O1-C28
 with sigma of 0.02
 C29-C30 \\sim C30-C31 \\sim C29-C31 \\sim C33-C34 \\sim C34-C35 \\sim C33-C35
 with sigma of 0.02
 C33-C32 \\sim C34-C32 \\sim C35-C32 \\sim C31-C28 \\sim C29-C28 \\sim C30-C28
 with sigma of 0.02
3. Uiso/Uaniso restraints and constraints
C38 \\sim C36 \\sim C39 \\sim C37 \\sim C41 \\sim C40 \\sim C43 \\sim C42 \\sim
C32 \\sim C33 \\sim C29 \\sim C28 \\sim C30 \\sim C34 \\sim C31 \\sim C35 \\sim
C49 \\sim C47 \\sim C48 \\sim C46 \\sim C50 \\sim C45 \\sim C44: within 2A with
sigma of 0.005 and sigma for terminal atoms of 0.01 within 2A
C51 \\sim C60 \\sim C62 \\sim C53 \\sim C58 \\sim C54 \\sim C61 \\sim C56 \\sim
C59 \\sim C52 \\sim C57 \\sim C55: within 2A with sigma of 0.01 and sigma for
terminal atoms of 0.02 within 2A
Uanis(C29) \\sim Ueq: with sigma of 0.01 and sigma for terminal atoms of 0.02
Uanis(C30) \\sim Ueq: with sigma of 0.005 and sigma for terminal atoms of 0.01
4. Rigid body (RIGU) restrains
 All non-hydrogen atoms
 with sigma for 1-2 distances of 0.001 and sigma for 1-3 distances of 0.001
5. Others
 Sof(C48)=Sof(H48A)=Sof(H48B)=Sof(H48C)=Sof(C49)=Sof(H49A)=Sof(H49B)=Sof(H49C)=
 Sof(C50)=Sof(H50A)=Sof(H50B)=Sof(H50C)=1-FVAR(1)
 Sof(C45)=Sof(H45A)=Sof(H45B)=Sof(H45C)=Sof(C46)=Sof(H46A)=Sof(H46B)=Sof(H46C)=
 Sof(C47)=Sof(H47A)=Sof(H47B)=Sof(H47C)=FVAR(1)
 Sof(C51)=Sof(C52)=Sof(H52)=Sof(C53)=Sof(H53)=Sof(C54)=Sof(H54)=Sof(C55)=
 Sof(H55)=Sof(C56)=Sof(H56)=1-FVAR(2)
 Sof(C57)=Sof(C62)=Sof(H62)=Sof(C61)=Sof(H61)=Sof(C60)=Sof(H60)=Sof(C59)=
 Sof(H59)=Sof(C58)=Sof(H58)=FVAR(2)
 Sof(C40)=Sof(C41)=Sof(H41A)=Sof(H41B)=Sof(H41C)=Sof(C42)=Sof(H42A)=Sof(H42B)=
 Sof(H42C)=Sof(C43)=Sof(H43A)=Sof(H43B)=Sof(H43C)=1-FVAR(3)
 Sof(C36)=Sof(C37)=Sof(H37A)=Sof(H37B)=Sof(H37C)=Sof(C38)=Sof(H38A)=Sof(H38B)=
 Sof(H38C)=Sof(C39)=Sof(H39A)=Sof(H39B)=Sof(H39C)=FVAR(3)
 Sof(C31)=Sof(H31A)=Sof(H31B)=Sof(H31C)=Sof(C32)=Sof(C33)=Sof(H33A)=Sof(H33B)=
 Sof(H33C)=Sof(C34)=Sof(H34A)=Sof(H34B)=Sof(H34C)=1-FVAR(4)
 Sof(C28)=Sof(C29)=Sof(H29A)=Sof(H29B)=Sof(H29C)=Sof(C30)=Sof(H30A)=Sof(H30B)=
 Sof(H30C)=Sof(C35)=Sof(H35A)=Sof(H35B)=Sof(H35C)=FVAR(4)
6.a Ternary CH refined with riding coordinates:
 C9(H9), C12(H12), C21(H21), C24(H24)
6.b Aromatic/amide H refined with riding coordinates:
 C5(H5), C6(H6), C7(H7), C17(H17), C18(H18), C19(H19), C52(H52), C53(H53),
 C54(H54), C55(H55), C56(H56), C62(H62), C61(H61), C60(H60), C59(H59), C58(H58)
6.c Fitted hexagon refined as free rotating group:
 C57(C62,C61,C60,C59,C58)
6.d Idealised Me refined as rotating group:
 C10(H10A,H10B,H10C), C11(H11A,H11B,H11C), C13(H13A,H13B,H13C), C14(H14A,H14B,
 H14C), C22(H22A,H22B,H22C), C23(H23A,H23B,H23C), C25(H25A,H25B,H25C), C26(H26A,
 H26B,H26C), C29(H29A,H29B,H29C), C30(H30A,H30B,H30C), C31(H31A,H31B,H31C),
 C33(H33A,H33B,H33C), C34(H34A,H34B,H34C), C35(H35A,H35B,H35C), C37(H37A,H37B,
 H37C), C38(H38A,H38B,H38C), C39(H39A,H39B,H39C), C41(H41A,H41B,H41C), C42(H42A,
 H42B,H42C), C43(H43A,H43B,H43C), C45(H45A,H45B,H45C), C46(H46A,H46B,H46C),
 C47(H47A,H47B,H47C), C48(H48A,H48B,H48C), C49(H49A,H49B,H49C), C50(H50A,H50B,
 H50C)
;
_smtbx_masks_special_details
;
A solvent mask was calculated and 144 electrons were 
found in a volume of 1154\%A^3^ in 1 void per unit cell. 
This is consistent with the presence of 
0.85[C5H12] per Asymmetric Unit 
which account for 143 electrons 
per unit cell.
;
_smtbx_masks_void_probe_radius 1.2
_smtbx_masks_void_truncation_radius 1.2
_olex2_date_sample_data_collection 2021-09-15
_olex2_submission_special_instructions 'No special instructions were received'
_oxdiff_exptl_absorpt_empirical_details
;
Empirical correction (ABSPACK) includes:
- Absorption correction using spherical harmonics
- Frame scaling
- Detector area scaling
- B-factor correction
;
_oxdiff_exptl_absorpt_empirical_full_max 1.416
_oxdiff_exptl_absorpt_empirical_full_min 0.557

loop_
_space_group_symop_operation_xyz
'x, y, z'
'-x+1/2, y+1/2, -z+1/2'
'-x, -y, -z'
'x-1/2, -y-1/2, z-1/2'

loop_
_atom_site_label
_atom_site_type_symbol
_atom_site_fract_x
_atom_site_fract_y
_atom_site_fract_z
_atom_site_U_iso_or_equiv
_atom_site_adp_type
_atom_site_occupancy
_atom_site_site_symmetry_order
_atom_site_calc_flag
_atom_site_refinement_flags_posn
_atom_site_refinement_flags_adp
_atom_site_refinement_flags_occupancy
_atom_site_disorder_assembly
_atom_site_disorder_group
V1 V 0.25629(4) 0.25933(2) 0.26582(2) 0.04813(15) Uani 1 1 d . . . . .
O1 O 0.2098(2) 0.31207(11) 0.20729(8) 0.0692(6) Uani 1 1 d D . . . .
O2 O 0.3922(2) 0.21376(12) 0.25360(9) 0.0684(6) Uani 1 1 d . . . . .
O3 O 0.13386(19) 0.20083(10) 0.27333(8) 0.0583(5) Uani 1 1 d . . . . .
N1 N 0.32020(19) 0.38734(10) 0.40186(8) 0.0395(4) Uani 1 1 d . . . . .
N2 N 0.3532(2) 0.39192(10) 0.45563(8) 0.0428(4) Uani 1 1 d . . . . .
N3 N 0.38086(19) 0.32835(10) 0.47051(8) 0.0419(4) Uani 1 1 d . . . . .
C1 C 0.3261(2) 0.32219(12) 0.38119(9) 0.0404(5) Uani 1 1 d . . . . .
C2 C 0.3682(2) 0.28306(12) 0.42858(10) 0.0429(5) Uani 1 1 d D . . . .
C3 C 0.2849(2) 0.44904(12) 0.37175(9) 0.0431(5) Uani 1 1 d . . . . .
C4 C 0.3785(3) 0.48709(13) 0.35327(10) 0.0495(5) Uani 1 1 d . . . . .
C5 C 0.3422(3) 0.54691(15) 0.32512(12) 0.0596(6) Uani 1 1 d . . . . .
H5 H 0.402188 0.574437 0.312331 0.071 Uiso 1 1 calc R U . . .
C6 C 0.2192(3) 0.56617(16) 0.31581(13) 0.0651(7) Uani 1 1 d . . . . .
H6 H 0.196380 0.606297 0.296310 0.078 Uiso 1 1 calc R U . . .
C7 C 0.1301(3) 0.52753(16) 0.33463(12) 0.0633(7) Uani 1 1 d . . . . .
H7 H 0.047090 0.541859 0.328210 0.076 Uiso 1 1 calc R U . . .
C8 C 0.1604(3) 0.46711(14) 0.36323(11) 0.0508(5) Uani 1 1 d . . . . .
C9 C 0.5127(3) 0.46610(15) 0.36464(13) 0.0602(6) Uani 1 1 d . . . . .
H9 H 0.515130 0.416619 0.372049 0.072 Uiso 1 1 calc R U . . .
C10 C 0.5816(4) 0.4787(3) 0.31671(17) 0.0939(12) Uani 1 1 d . . . . .
H10A H 0.532437 0.462111 0.283588 0.141 Uiso 1 1 calc R U . . .
H10B H 0.660268 0.454881 0.322578 0.141 Uiso 1 1 calc R U . . .
H10C H 0.596150 0.527030 0.313342 0.141 Uiso 1 1 calc R U . . .
C11 C 0.5768(4) 0.5018(2) 0.41543(17) 0.0890(11) Uani 1 1 d . . . . .
H11A H 0.576681 0.550455 0.409193 0.134 Uiso 1 1 calc R U . . .
H11B H 0.661467 0.485729 0.423670 0.134 Uiso 1 1 calc R U . . .
H11C H 0.533047 0.491864 0.445832 0.134 Uiso 1 1 calc R U . . .
C12 C 0.0631(3) 0.42588(17) 0.38635(14) 0.0649(7) Uani 1 1 d . . . . .
H12 H 0.093499 0.378557 0.391360 0.078 Uiso 1 1 calc R U . . .
C13 C -0.0607(4) 0.4243(3) 0.3500(2) 0.1144(16) Uani 1 1 d . . . . .
H13A H -0.092754 0.470181 0.344885 0.172 Uiso 1 1 calc R U . . .
H13B H -0.118211 0.396698 0.366901 0.172 Uiso 1 1 calc R U . . .
H13C H -0.050535 0.404924 0.315029 0.172 Uiso 1 1 calc R U . . .
C14 C 0.0465(5) 0.4542(2) 0.44240(18) 0.0974(12) Uani 1 1 d . . . . .
H14A H 0.124866 0.452067 0.466492 0.146 Uiso 1 1 calc R U . . .
H14B H -0.014743 0.427386 0.457534 0.146 Uiso 1 1 calc R U . . .
H14C H 0.019054 0.501096 0.438614 0.146 Uiso 1 1 calc R U . . .
C15 C 0.4210(2) 0.31660(13) 0.52815(10) 0.0461(5) Uani 1 1 d . . . . .
C16 C 0.3299(3) 0.30655(15) 0.56104(11) 0.0545(6) Uani 1 1 d . . . . .
C17 C 0.3727(3) 0.29205(18) 0.61582(12) 0.0661(8) Uani 1 1 d . . . . .
H17 H 0.315204 0.285040 0.639984 0.079 Uiso 1 1 calc R U . . .
C18 C 0.4965(3) 0.28789(18) 0.63482(12) 0.0689(8) Uani 1 1 d . . . . .
H18 H 0.522391 0.277184 0.671635 0.083 Uiso 1 1 calc R U . . .
C19 C 0.5836(3) 0.29902(17) 0.60126(12) 0.0654(7) Uani 1 1 d . . . . .
H19 H 0.668222 0.296207 0.615369 0.079 Uiso 1 1 calc R U . . .
C20 C 0.5477(3) 0.31456(15) 0.54608(11) 0.0533(6) Uani 1 1 d . . . . .
C21 C 0.1926(3) 0.3103(2) 0.54055(13) 0.0715(8) Uani 1 1 d . . . . .
H21 H 0.182783 0.324729 0.501943 0.086 Uiso 1 1 calc R U . . .
C22 C 0.1314(4) 0.3648(2) 0.57215(18) 0.0931(11) Uani 1 1 d . . . . .
H22A H 0.145979 0.354208 0.610722 0.140 Uiso 1 1 calc R U . . .
H22B H 0.042971 0.365567 0.559562 0.140 Uiso 1 1 calc R U . . .
H22C H 0.166498 0.408950 0.566099 0.140 Uiso 1 1 calc R U . . .
C23 C 0.1292(4) 0.2417(3) 0.5426(2) 0.1119(15) Uani 1 1 d . . . . .
H23A H 0.168421 0.208900 0.521533 0.168 Uiso 1 1 calc R U . . .
H23B H 0.042431 0.246050 0.527584 0.168 Uiso 1 1 calc R U . . .
H23C H 0.136355 0.226541 0.580143 0.168 Uiso 1 1 calc R U . . .
C24 C 0.6439(3) 0.32818(19) 0.50939(13) 0.0676(7) Uani 1 1 d . . . . .
H24 H 0.599397 0.340206 0.472980 0.081 Uiso 1 1 calc R U . . .
C25 C 0.7269(4) 0.3883(3) 0.52951(17) 0.0948(12) Uani 1 1 d . . . . .
H25A H 0.676694 0.428769 0.530647 0.142 Uiso 1 1 calc R U . . .
H25B H 0.787019 0.395619 0.504923 0.142 Uiso 1 1 calc R U . . .
H25C H 0.769854 0.378543 0.565727 0.142 Uiso 1 1 calc R U . . .
C26 C 0.7211(5) 0.2635(3) 0.5028(2) 0.1162(16) Uani 1 1 d . . . . .
H26A H 0.776009 0.254675 0.536466 0.174 Uiso 1 1 calc R U . . .
H26B H 0.769764 0.270257 0.473519 0.174 Uiso 1 1 calc R U . . .
H26C H 0.666041 0.225061 0.494278 0.174 Uiso 1 1 calc R U . . .
C27 C 0.2919(2) 0.30428(13) 0.32639(10) 0.0462(5) Uani 1 1 d . . . . .
C28 C 0.1863(10) 0.3813(4) 0.1912(4) 0.0976(13) Uani 0.611(10) 1 d D U P A 1
C29 C 0.1382(11) 0.3818(4) 0.1308(3) 0.111(2) Uani 0.611(10) 1 d D U P A 1
H29A H 0.196210 0.358159 0.111295 0.166 Uiso 0.611(10) 1 calc R U P A 1
H29B H 0.128963 0.428359 0.118029 0.166 Uiso 0.611(10) 1 calc R U P A 1
H29C H 0.058472 0.359070 0.124330 0.166 Uiso 0.611(10) 1 calc R U P A 1
C30 C 0.0886(9) 0.4099(4) 0.2226(4) 0.117(2) Uani 0.611(10) 1 d D U P A 1
H30A H 0.018489 0.379108 0.219469 0.175 Uiso 0.611(10) 1 calc R U P A 1
H30B H 0.061513 0.453894 0.207728 0.175 Uiso 0.611(10) 1 calc R U P A 1
H30C H 0.123394 0.414916 0.260635 0.175 Uiso 0.611(10) 1 calc R U P A 1
C31 C 0.3110(12) 0.4142(8) 0.2033(6) 0.111(2) Uani 0.389(10) 1 d D U P A 1
H31A H 0.341622 0.409916 0.241902 0.166 Uiso 0.389(10) 1 calc R U P A 1
H31B H 0.304160 0.461916 0.193567 0.166 Uiso 0.389(10) 1 calc R U P A 1
H31C H 0.367995 0.391996 0.182459 0.166 Uiso 0.389(10) 1 calc R U P A 1
C32 C 0.1983(14) 0.3791(6) 0.1868(5) 0.0981(15) Uani 0.389(10) 1 d D U P A 2
C33 C 0.2189(16) 0.3756(6) 0.1271(4) 0.101(2) Uani 0.389(10) 1 d D U P A 2
H33A H 0.298749 0.355020 0.124873 0.152 Uiso 0.389(10) 1 calc R U P A 2
H33B H 0.216988 0.421198 0.112033 0.152 Uiso 0.389(10) 1 calc R U P A 2
H33C H 0.154044 0.348474 0.106533 0.152 Uiso 0.389(10) 1 calc R U P A 2
C34 C 0.0670(12) 0.3990(7) 0.1923(6) 0.116(2) Uani 0.389(10) 1 d D U P A 2
H34A H 0.049264 0.385884 0.228023 0.174 Uiso 0.389(10) 1 calc R U P A 2
H34B H 0.010014 0.376021 0.164511 0.174 Uiso 0.389(10) 1 calc R U P A 2
H34C H 0.057503 0.447780 0.187884 0.174 Uiso 0.389(10) 1 calc R U P A 2
C35 C 0.2854(10) 0.4301(5) 0.2161(4) 0.115(2) Uani 0.611(10) 1 d D U P A 2
H35A H 0.316987 0.413130 0.252197 0.173 Uiso 0.611(10) 1 calc R U P A 2
H35B H 0.241893 0.472577 0.219321 0.173 Uiso 0.611(10) 1 calc R U P A 2
H35C H 0.353799 0.437658 0.195939 0.173 Uiso 0.611(10) 1 calc R U P A 2
C36 C 0.5153(8) 0.2308(5) 0.2414(4) 0.0948(17) Uani 0.635(10) 1 d D U P B 1
C37 C 0.5906(7) 0.1670(5) 0.2462(4) 0.107(2) Uani 0.635(10) 1 d D U P B 1
H37A H 0.588620 0.146674 0.281698 0.160 Uiso 0.635(10) 1 calc R U P B 1
H37B H 0.675501 0.177670 0.242132 0.160 Uiso 0.635(10) 1 calc R U P B 1
H37C H 0.556608 0.135329 0.218017 0.160 Uiso 0.635(10) 1 calc R U P B 1
C38 C 0.4972(10) 0.2536(6) 0.1822(4) 0.125(2) Uani 0.635(10) 1 d D U P B 1
H38A H 0.473570 0.214916 0.158750 0.188 Uiso 0.635(10) 1 calc R U P B 1
H38B H 0.574004 0.272655 0.173572 0.188 Uiso 0.635(10) 1 calc R U P B 1
H38C H 0.432664 0.287841 0.176530 0.188 Uiso 0.635(10) 1 calc R U P B 1
C39 C 0.5707(8) 0.2874(5) 0.2765(4) 0.112(2) Uani 0.635(10) 1 d D U P B 1
H39A H 0.521536 0.328207 0.268371 0.168 Uiso 0.635(10) 1 calc R U P B 1
H39B H 0.654533 0.295575 0.269510 0.168 Uiso 0.635(10) 1 calc R U P B 1
H39C H 0.572046 0.275351 0.314464 0.168 Uiso 0.635(10) 1 calc R U P B 1
C40 C 0.5252(13) 0.2120(8) 0.2602(6) 0.0958(19) Uani 0.365(10) 1 d D U P B 2
C41 C 0.5504(14) 0.2280(9) 0.2046(6) 0.113(2) Uani 0.365(10) 1 d D U P B 2
H41A H 0.489112 0.205846 0.178139 0.170 Uiso 0.365(10) 1 calc R U P B 2
H41B H 0.632308 0.211814 0.200329 0.170 Uiso 0.365(10) 1 calc R U P B 2
H41C H 0.546185 0.276786 0.199029 0.170 Uiso 0.365(10) 1 calc R U P B 2
C42 C 0.5755(13) 0.1414(8) 0.2747(7) 0.105(3) Uani 0.365(10) 1 d D U P B 2
H42A H 0.560044 0.129592 0.311081 0.158 Uiso 0.365(10) 1 calc R U P B 2
H42B H 0.663945 0.140646 0.273600 0.158 Uiso 0.365(10) 1 calc R U P B 2
H42C H 0.534729 0.108706 0.248816 0.158 Uiso 0.365(10) 1 calc R U P B 2
C43 C 0.5841(14) 0.2594(8) 0.3037(7) 0.109(3) Uani 0.365(10) 1 d D U P B 2
H43A H 0.541085 0.302701 0.300416 0.163 Uiso 0.365(10) 1 calc R U P B 2
H43B H 0.670308 0.266340 0.299741 0.163 Uiso 0.365(10) 1 calc R U P B 2
H43C H 0.579114 0.239911 0.339241 0.163 Uiso 0.365(10) 1 calc R U P B 2
C44 C 0.0465(4) 0.1808(2) 0.30644(15) 0.0829(9) Uani 1 1 d D U . . .
C45 C 0.0563(9) 0.2210(4) 0.3585(3) 0.0895(18) Uani 0.540(5) 1 d D U P C 1
H45A H 0.134763 0.211160 0.380872 0.134 Uiso 0.540(5) 1 calc R U P C 1
H45B H -0.011041 0.208475 0.378048 0.134 Uiso 0.540(5) 1 calc R U P C 1
H45C H 0.051402 0.269139 0.350078 0.134 Uiso 0.540(5) 1 calc R U P C 1
C46 C 0.0984(8) 0.1056(4) 0.3255(3) 0.1022(18) Uani 0.540(5) 1 d D U P C 1
H46A H 0.110953 0.079203 0.293764 0.153 Uiso 0.540(5) 1 calc R U P C 1
H46B H 0.038752 0.082670 0.344585 0.153 Uiso 0.540(5) 1 calc R U P C 1
H46C H 0.176410 0.110030 0.349597 0.153 Uiso 0.540(5) 1 calc R U P C 1
C47 C -0.0733(7) 0.1724(5) 0.2766(3) 0.0971(19) Uani 0.540(5) 1 d D U P C 1
H47A H -0.105781 0.216390 0.263778 0.146 Uiso 0.540(5) 1 calc R U P C 1
H47B H -0.127504 0.152251 0.299796 0.146 Uiso 0.540(5) 1 calc R U P C 1
H47C H -0.068651 0.142922 0.245611 0.146 Uiso 0.540(5) 1 calc R U P C 1
C48 C -0.0389(9) 0.1254(5) 0.2808(4) 0.090(2) Uani 0.460(5) 1 d D U P C 2
H48A H -0.072605 0.138386 0.243903 0.135 Uiso 0.460(5) 1 calc R U P C 2
H48B H -0.106031 0.119067 0.301964 0.135 Uiso 0.460(5) 1 calc R U P C 2
H48C H 0.007075 0.083322 0.280129 0.135 Uiso 0.460(5) 1 calc R U P C 2
C49 C -0.0479(9) 0.2470(4) 0.2959(4) 0.0986(19) Uani 0.460(5) 1 d D U P C 2
H49A H -0.001666 0.288505 0.305400 0.148 Uiso 0.460(5) 1 calc R U P C 2
H49B H -0.113161 0.242747 0.318324 0.148 Uiso 0.460(5) 1 calc R U P C 2
H49C H -0.084056 0.248574 0.257831 0.148 Uiso 0.460(5) 1 calc R U P C 2
C50 C 0.0836(11) 0.1786(6) 0.3644(3) 0.105(2) Uani 0.460(5) 1 d D U P C 2
H50A H 0.134163 0.138604 0.373896 0.158 Uiso 0.460(5) 1 calc R U P C 2
H50B H 0.010630 0.176666 0.382481 0.158 Uiso 0.460(5) 1 calc R U P C 2
H50C H 0.131006 0.219069 0.376085 0.158 Uiso 0.460(5) 1 calc R U P C 2
C51 C 0.3947(5) 0.21008(17) 0.43362(19) 0.0562(7) Uani 0.872(6) 1 d D U P D 2
C52 C 0.4224(5) 0.1759(2) 0.38792(17) 0.0799(12) Uani 0.872(6) 1 d . U P D 2
H52 H 0.425342 0.199917 0.355390 0.096 Uiso 0.872(6) 1 calc R U P D 2
C53 C 0.4457(6) 0.1062(2) 0.3901(2) 0.1037(15) Uani 0.872(6) 1 d . U P D 2
H53 H 0.462126 0.083373 0.358690 0.124 Uiso 0.872(6) 1 calc R U P D 2
C54 C 0.4449(6) 0.0709(2) 0.4372(2) 0.1071(15) Uani 0.872(6) 1 d . U P D 2
H54 H 0.462993 0.024170 0.438541 0.129 Uiso 0.872(6) 1 calc R U P D 2
C55 C 0.4177(6) 0.1038(2) 0.4827(2) 0.0977(14) Uani 0.872(6) 1 d . U P D 2
H55 H 0.415549 0.079167 0.514954 0.117 Uiso 0.872(6) 1 calc R U P D 2
C56 C 0.3934(5) 0.1731(2) 0.48148(18) 0.0751(11) Uani 0.872(6) 1 d . U P D 2
H56 H 0.375884 0.195215 0.513057 0.090 Uiso 0.872(6) 1 calc R U P D 2
C57 C 0.394(3) 0.2085(6) 0.4340(10) 0.069(2) Uani 0.128(6) 1 d DG U P D 1
C62 C 0.456(3) 0.1802(10) 0.4816(10) 0.077(2) Uani 0.128(6) 1 d G U P D 1
H62 H 0.495762 0.208515 0.509218 0.093 Uiso 0.128(6) 1 calc R U P D 1
C61 C 0.459(3) 0.1100(10) 0.4883(9) 0.089(2) Uani 0.128(6) 1 d G U P D 1
H61 H 0.500745 0.090888 0.520515 0.107 Uiso 0.128(6) 1 calc R U P D 1
C60 C 0.399(3) 0.0682(7) 0.4475(11) 0.096(3) Uani 0.128(6) 1 d G U P D 1
H60 H 0.401471 0.020730 0.452032 0.115 Uiso 0.128(6) 1 calc R U P D 1
C59 C 0.337(3) 0.0965(8) 0.3999(9) 0.092(2) Uani 0.128(6) 1 d G U P D 1
H59 H 0.297212 0.068197 0.372252 0.110 Uiso 0.128(6) 1 calc R U P D 1
C58 C 0.334(3) 0.1667(9) 0.3931(8) 0.080(2) Uani 0.128(6) 1 d G U P D 1
H58 H 0.292228 0.185823 0.360955 0.097 Uiso 0.128(6) 1 calc R U P D 1

loop_
_atom_site_aniso_label
_atom_site_aniso_U_11
_atom_site_aniso_U_22
_atom_site_aniso_U_33
_atom_site_aniso_U_23
_atom_site_aniso_U_13
_atom_site_aniso_U_12
V1 0.0569(3) 0.0481(2) 0.0373(2) -0.00707(19) 0.00016(17) -0.0032(2)
O1 0.1053(17) 0.0608(11) 0.0370(9) -0.0012(8) -0.0043(10) -0.0089(10)
O2 0.0640(11) 0.0705(13) 0.0707(13) -0.0298(11) 0.0103(10) -0.0023(9)
O3 0.0633(11) 0.0573(11) 0.0525(10) -0.0086(8) 0.0029(8) -0.0082(9)
N1 0.0474(10) 0.0367(8) 0.0324(8) -0.0012(6) -0.0011(7) 0.0025(7)
N2 0.0546(11) 0.0386(9) 0.0327(8) 0.0001(7) -0.0016(8) 0.0053(8)
N3 0.0498(11) 0.0379(8) 0.0352(8) 0.0001(7) -0.0032(7) 0.0033(8)
C1 0.0445(12) 0.0359(10) 0.0385(9) -0.0030(8) -0.0012(9) 0.0018(9)
C2 0.0485(13) 0.0386(9) 0.0383(10) -0.0029(7) -0.0043(9) 0.0023(9)
C3 0.0559(10) 0.0362(10) 0.0348(11) 0.0011(8) -0.0010(9) 0.0024(9)
C4 0.0624(11) 0.0401(11) 0.0448(12) -0.0013(9) 0.0037(10) -0.0038(9)
C5 0.0794(15) 0.0438(13) 0.0547(15) 0.0057(11) 0.0072(13) -0.0024(12)
C6 0.0841(16) 0.0480(15) 0.0603(17) 0.0117(13) 0.0007(14) 0.0078(12)
C7 0.0687(15) 0.0542(15) 0.0627(17) 0.0121(12) -0.0051(13) 0.0118(12)
C8 0.0558(11) 0.0451(12) 0.0491(13) 0.0022(10) -0.0007(10) 0.0061(9)
C9 0.0592(13) 0.0475(14) 0.0728(16) -0.0001(13) 0.0062(11) -0.0052(11)
C10 0.074(2) 0.118(3) 0.094(2) 0.008(2) 0.0253(18) -0.002(2)
C11 0.073(2) 0.094(3) 0.091(2) -0.015(2) -0.0181(17) -0.0008(19)
C12 0.0535(13) 0.0559(16) 0.0847(18) 0.0144(14) 0.0083(13) 0.0086(12)
C13 0.063(2) 0.137(4) 0.136(3) 0.034(3) -0.012(2) -0.017(2)
C14 0.102(3) 0.099(3) 0.100(2) 0.010(2) 0.047(2) 0.012(2)
C15 0.0574(11) 0.0437(12) 0.0333(9) 0.0015(9) -0.0062(8) 0.0051(10)
C16 0.0627(12) 0.0570(15) 0.0415(11) 0.0067(11) 0.0000(9) -0.0004(12)
C17 0.0806(15) 0.073(2) 0.0422(12) 0.0124(13) 0.0018(11) 0.0018(16)
C18 0.0841(16) 0.075(2) 0.0415(13) 0.0112(14) -0.0114(11) 0.0039(16)
C19 0.0698(15) 0.0724(19) 0.0470(12) 0.0038(13) -0.0152(10) 0.0097(15)
C20 0.0557(11) 0.0551(15) 0.0447(11) -0.0012(11) -0.0070(9) 0.0097(11)
C21 0.0599(14) 0.096(2) 0.0572(16) 0.0185(16) 0.0041(12) -0.0038(14)
C22 0.075(2) 0.110(3) 0.097(3) 0.014(2) 0.020(2) 0.013(2)
C23 0.083(3) 0.113(3) 0.136(4) -0.005(3) 0.004(3) -0.029(2)
C24 0.0537(14) 0.092(2) 0.0544(15) -0.0031(15) -0.0024(11) 0.0085(13)
C25 0.076(2) 0.123(3) 0.084(3) -0.009(2) 0.0100(19) -0.023(2)
C26 0.095(3) 0.122(3) 0.137(4) -0.009(3) 0.035(3) 0.036(3)
C27 0.0560(14) 0.0418(12) 0.0388(10) -0.0028(9) 0.0000(10) 0.0030(10)
C28 0.166(3) 0.0580(18) 0.062(2) 0.0008(19) -0.008(2) -0.007(2)
C29 0.183(5) 0.072(3) 0.066(2) 0.013(2) -0.016(3) 0.003(4)
C30 0.172(4) 0.084(3) 0.085(3) -0.005(3) -0.009(3) 0.022(3)
C31 0.181(4) 0.060(4) 0.085(5) -0.007(4) -0.001(4) -0.026(4)
C32 0.167(4) 0.059(2) 0.061(3) 0.002(2) -0.007(3) -0.007(2)
C33 0.172(6) 0.065(4) 0.060(3) 0.014(3) -0.005(4) -0.009(5)
C34 0.176(4) 0.077(4) 0.089(5) 0.001(4) -0.001(4) 0.016(3)
C35 0.195(5) 0.065(3) 0.081(4) -0.011(3) 0.003(4) -0.027(4)
C36 0.068(2) 0.111(4) 0.111(4) -0.038(3) 0.029(3) -0.009(2)
C37 0.070(3) 0.117(4) 0.139(6) -0.033(4) 0.031(3) -0.002(3)
C38 0.098(5) 0.166(6) 0.121(4) -0.006(4) 0.048(4) -0.001(4)
C39 0.078(3) 0.116(5) 0.146(6) -0.047(4) 0.031(4) -0.024(3)
C40 0.0638(19) 0.111(4) 0.115(5) -0.041(3) 0.022(3) -0.003(2)
C41 0.077(4) 0.144(6) 0.126(5) -0.025(4) 0.036(3) 0.002(4)
C42 0.064(5) 0.122(5) 0.132(7) -0.032(4) 0.019(5) 0.012(4)
C43 0.067(4) 0.125(6) 0.132(6) -0.045(5) 0.010(4) -0.016(4)
C44 0.0889(19) 0.089(2) 0.0740(16) -0.0181(16) 0.0223(14) -0.0342(16)
C45 0.103(4) 0.102(4) 0.069(3) -0.014(3) 0.032(3) -0.030(4)
C46 0.122(4) 0.094(3) 0.094(4) 0.008(3) 0.030(3) -0.024(3)
C47 0.082(2) 0.116(5) 0.095(4) -0.013(4) 0.020(2) -0.032(3)
C48 0.090(4) 0.091(3) 0.092(4) -0.017(4) 0.024(3) -0.037(3)
C49 0.090(4) 0.102(3) 0.109(4) -0.025(3) 0.035(3) -0.018(3)
C50 0.117(5) 0.128(5) 0.074(2) -0.007(3) 0.024(3) -0.044(4)
C51 0.0679(18) 0.0389(11) 0.0552(14) -0.0026(10) -0.0135(13) 0.0083(12)
C52 0.111(3) 0.0563(16) 0.0640(16) -0.0113(13) -0.0138(18) 0.0344(19)
C53 0.151(4) 0.0589(18) 0.090(2) -0.0160(16) -0.019(2) 0.040(2)
C54 0.153(4) 0.0515(19) 0.104(2) -0.0037(15) -0.025(2) 0.027(2)
C55 0.143(4) 0.0462(16) 0.093(2) 0.0084(16) -0.018(2) 0.013(2)
C56 0.107(3) 0.0433(14) 0.0694(17) 0.0068(13) -0.0053(19) 0.0046(17)
C57 0.100(5) 0.0405(18) 0.061(4) -0.0023(19) -0.011(4) 0.015(3)
C62 0.111(5) 0.043(3) 0.069(4) 0.005(3) -0.016(4) 0.014(3)
C61 0.132(5) 0.043(3) 0.081(4) 0.005(3) -0.021(4) 0.015(4)
C60 0.141(5) 0.047(4) 0.089(4) -0.003(3) -0.022(4) 0.017(4)
C59 0.137(5) 0.045(3) 0.082(4) -0.010(3) -0.021(4) 0.018(4)
C58 0.116(5) 0.044(3) 0.072(4) -0.011(3) -0.018(4) 0.017(4)

loop_
_atom_type_symbol
_atom_type_description
_atom_type_scat_dispersion_real
_atom_type_scat_dispersion_imag
_atom_type_scat_source
C C 0.0181 0.0091 'International Tables Vol C Tables 4.2.6.8 and 6.1.1.4'
H H 0.0000 0.0000 'International Tables Vol C Tables 4.2.6.8 and 6.1.1.4'
N N 0.0311 0.0180 'International Tables Vol C Tables 4.2.6.8 and 6.1.1.4'
O O 0.0492 0.0322 'International Tables Vol C Tables 4.2.6.8 and 6.1.1.4'
V V 0.0687 2.1097 'International Tables Vol C Tables 4.2.6.8 and 6.1.1.4'

loop_
_exptl_crystal_face_index_h
_exptl_crystal_face_index_k
_exptl_crystal_face_index_l
_exptl_crystal_face_perp_dist
-1 -1 1 0.0399
0 1 -2 0.1290
0 2 1 0.1029
0 1 1 0.0999
0 1 0 0.1021
0 -1 2 0.1000
0 0 1 0.0979
0 0 -1 0.1436
6 4 -7 0.0382
-1 3 -15 0.1327
0 -12 -6 0.0894
-5 -9 1 0.0507
4 6 9 0.0876
-7 0 8 0.0289
5 8 -5 0.0467
5 7 4 0.0691
6 -5 -10 0.0774

loop_
_geom_angle_atom_site_label_1
_geom_angle_atom_site_label_2
_geom_angle_atom_site_label_3
_geom_angle
_geom_angle_site_symmetry_1
_geom_angle_site_symmetry_3
_geom_angle_publ_flag
O2 V1 O1 107.10(12) . . ?
O3 V1 O1 109.13(10) . . ?
O3 V1 O2 110.11(11) . . ?
C27 V1 O1 114.00(11) . . ?
C27 V1 O2 108.30(11) . . ?
C27 V1 O3 108.17(11) . . ?
C28 O1 V1 142.4(4) . . ?
C32 O1 V1 146.1(5) . . ?
C36 O2 V1 136.8(4) . . ?
C40 O2 V1 146.9(6) . . ?
C44 O3 V1 145.24(19) . . ?
N2 N1 C1 114.39(18) . . ?
N2 N1 C3 118.21(18) . . ?
C1 N1 C3 127.39(19) . . ?
N3 N2 N1 103.44(18) . . ?
N2 N3 C2 114.22(19) . . ?
N2 N3 C15 116.63(19) . . ?
C2 N3 C15 129.2(2) . . ?
N1 C1 C2 102.74(19) . . ?
N1 C1 C27 124.9(2) . . ?
C27 C1 C2 132.3(2) . . ?
N3 C2 C1 105.2(2) . . ?
N3 C2 C51 125.4(3) . . ?
N3 C2 C57 125.2(9) . . ?
C1 C2 C51 129.4(3) . . ?
C1 C2 C57 129.6(9) . . ?
C4 C3 N1 117.8(2) . . ?
C8 C3 N1 118.2(2) . . ?
C8 C3 C4 124.0(2) . . ?
C3 C4 C9 121.9(2) . . ?
C5 C4 C3 116.7(3) . . ?
C5 C4 C9 121.4(3) . . ?
C4 C5 H5 119.6 . . ?
C6 C5 C4 120.8(3) . . ?
C6 C5 H5 119.6 . . ?
C5 C6 H6 119.6 . . ?
C7 C6 C5 120.8(3) . . ?
C7 C6 H6 119.6 . . ?
C6 C7 H7 119.4 . . ?
C6 C7 C8 121.2(3) . . ?
C8 C7 H7 119.4 . . ?
C3 C8 C7 116.6(3) . . ?
C3 C8 C12 122.0(2) . . ?
C7 C8 C12 121.3(3) . . ?
C4 C9 H9 107.6 . . ?
C4 C9 C10 112.8(3) . . ?
C4 C9 C11 110.2(3) . . ?
C10 C9 H9 107.6 . . ?
C10 C9 C11 110.7(3) . . ?
C11 C9 H9 107.6 . . ?
C9 C10 H10A 109.5 . . ?
C9 C10 H10B 109.5 . . ?
C9 C10 H10C 109.5 . . ?
H10A C10 H10B 109.5 . . ?
H10A C10 H10C 109.5 . . ?
H10B C10 H10C 109.5 . . ?
C9 C11 H11A 109.5 . . ?
C9 C11 H11B 109.5 . . ?
C9 C11 H11C 109.5 . . ?
H11A C11 H11B 109.5 . . ?
H11A C11 H11C 109.5 . . ?
H11B C11 H11C 109.5 . . ?
C8 C12 H12 108.0 . . ?
C8 C12 C14 109.4(3) . . ?
C13 C12 C8 113.6(3) . . ?
C13 C12 H12 108.0 . . ?
C13 C12 C14 109.6(4) . . ?
C14 C12 H12 108.0 . . ?
C12 C13 H13A 109.5 . . ?
C12 C13 H13B 109.5 . . ?
C12 C13 H13C 109.5 . . ?
H13A C13 H13B 109.5 . . ?
H13A C13 H13C 109.5 . . ?
H13B C13 H13C 109.5 . . ?
C12 C14 H14A 109.5 . . ?
C12 C14 H14B 109.5 . . ?
C12 C14 H14C 109.5 . . ?
H14A C14 H14B 109.5 . . ?
H14A C14 H14C 109.5 . . ?
H14B C14 H14C 109.5 . . ?
C16 C15 N3 117.5(2) . . ?
C20 C15 N3 117.5(2) . . ?
C20 C15 C16 124.9(2) . . ?
C15 C16 C17 115.6(3) . . ?
C15 C16 C21 123.7(2) . . ?
C17 C16 C21 120.7(3) . . ?
C16 C17 H17 119.3 . . ?
C18 C17 C16 121.3(3) . . ?
C18 C17 H17 119.3 . . ?
C17 C18 H18 119.3 . . ?
C17 C18 C19 121.3(3) . . ?
C19 C18 H18 119.3 . . ?
C18 C19 H19 119.7 . . ?
C18 C19 C20 120.6(3) . . ?
C20 C19 H19 119.7 . . ?
C15 C20 C19 116.2(3) . . ?
C15 C20 C24 123.3(2) . . ?
C19 C20 C24 120.5(3) . . ?
C16 C21 H21 107.5 . . ?
C16 C21 C22 110.3(3) . . ?
C16 C21 C23 112.2(3) . . ?
C22 C21 H21 107.5 . . ?
C23 C21 H21 107.5 . . ?
C23 C21 C22 111.5(4) . . ?
C21 C22 H22A 109.5 . . ?
C21 C22 H22B 109.5 . . ?
C21 C22 H22C 109.5 . . ?
H22A C22 H22B 109.5 . . ?
H22A C22 H22C 109.5 . . ?
H22B C22 H22C 109.5 . . ?
C21 C23 H23A 109.5 . . ?
C21 C23 H23B 109.5 . . ?
C21 C23 H23C 109.5 . . ?
H23A C23 H23B 109.5 . . ?
H23A C23 H23C 109.5 . . ?
H23B C23 H23C 109.5 . . ?
C20 C24 H24 107.6 . . ?
C20 C24 C25 111.8(3) . . ?
C20 C24 C26 110.8(3) . . ?
C25 C24 H24 107.6 . . ?
C25 C24 C26 111.3(4) . . ?
C26 C24 H24 107.6 . . ?
C24 C25 H25A 109.5 . . ?
C24 C25 H25B 109.5 . . ?
C24 C25 H25C 109.5 . . ?
H25A C25 H25B 109.5 . . ?
H25A C25 H25C 109.5 . . ?
H25B C25 H25C 109.5 . . ?
C24 C26 H26A 109.5 . . ?
C24 C26 H26B 109.5 . . ?
C24 C26 H26C 109.5 . . ?
H26A C26 H26B 109.5 . . ?
H26A C26 H26C 109.5 . . ?
H26B C26 H26C 109.5 . . ?
C1 C27 V1 164.0(2) . . ?
O1 C28 C29 107.7(6) . . ?
O1 C28 C30 108.6(7) . . ?
O1 C28 C31 103.6(9) . . ?
C29 C28 C30 109.8(7) . . ?
C31 C28 C29 111.7(8) . . ?
C31 C28 C30 115.0(8) . . ?
C28 C29 H29A 109.5 . . ?
C28 C29 H29B 109.5 . . ?
C28 C29 H29C 109.5 . . ?
H29A C29 H29B 109.5 . . ?
H29A C29 H29C 109.5 . . ?
H29B C29 H29C 109.5 . . ?
C28 C30 H30A 109.5 . . ?
C28 C30 H30B 109.5 . . ?
C28 C30 H30C 109.5 . . ?
H30A C30 H30B 109.5 . . ?
H30A C30 H30C 109.5 . . ?
H30B C30 H30C 109.5 . . ?
C28 C31 H31A 109.5 . . ?
C28 C31 H31B 109.5 . . ?
C28 C31 H31C 109.5 . . ?
H31A C31 H31B 109.5 . . ?
H31A C31 H31C 109.5 . . ?
H31B C31 H31C 109.5 . . ?
O1 C32 C33 106.8(9) . . ?
O1 C32 C34 104.1(10) . . ?
O1 C32 C35 115.7(10) . . ?
C34 C32 C33 112.0(10) . . ?
C35 C32 C33 109.1(9) . . ?
C35 C32 C34 109.0(9) . . ?
C32 C33 H33A 109.5 . . ?
C32 C33 H33B 109.5 . . ?
C32 C33 H33C 109.5 . . ?
H33A C33 H33B 109.5 . . ?
H33A C33 H33C 109.5 . . ?
H33B C33 H33C 109.5 . . ?
C32 C34 H34A 109.5 . . ?
C32 C34 H34B 109.5 . . ?
C32 C34 H34C 109.5 . . ?
H34A C34 H34B 109.5 . . ?
H34A C34 H34C 109.5 . . ?
H34B C34 H34C 109.5 . . ?
C32 C35 H35A 109.5 . . ?
C32 C35 H35B 109.5 . . ?
C32 C35 H35C 109.5 . . ?
H35A C35 H35B 109.5 . . ?
H35A C35 H35C 109.5 . . ?
H35B C35 H35C 109.5 . . ?
O2 C36 C37 107.7(6) . . ?
O2 C36 C38 106.0(6) . . ?
O2 C36 C39 111.0(6) . . ?
C37 C36 C38 108.5(6) . . ?
C39 C36 C37 114.2(7) . . ?
C39 C36 C38 109.2(7) . . ?
C36 C37 H37A 109.5 . . ?
C36 C37 H37B 109.5 . . ?
C36 C37 H37C 109.5 . . ?
H37A C37 H37B 109.5 . . ?
H37A C37 H37C 109.5 . . ?
H37B C37 H37C 109.5 . . ?
C36 C38 H38A 109.5 . . ?
C36 C38 H38B 109.5 . . ?
C36 C38 H38C 109.5 . . ?
H38A C38 H38B 109.5 . . ?
H38A C38 H38C 109.5 . . ?
H38B C38 H38C 109.5 . . ?
C36 C39 H39A 109.5 . . ?
C36 C39 H39B 109.5 . . ?
C36 C39 H39C 109.5 . . ?
H39A C39 H39B 109.5 . . ?
H39A C39 H39C 109.5 . . ?
H39B C39 H39C 109.5 . . ?
O2 C40 C41 102.2(10) . . ?
O2 C40 C42 111.9(10) . . ?
O2 C40 C43 112.7(10) . . ?
C41 C40 C42 107.8(9) . . ?
C41 C40 C43 114.9(10) . . ?
C43 C40 C42 107.2(9) . . ?
C40 C41 H41A 109.5 . . ?
C40 C41 H41B 109.5 . . ?
C40 C41 H41C 109.5 . . ?
H41A C41 H41B 109.5 . . ?
H41A C41 H41C 109.5 . . ?
H41B C41 H41C 109.5 . . ?
C40 C42 H42A 109.5 . . ?
C40 C42 H42B 109.5 . . ?
C40 C42 H42C 109.5 . . ?
H42A C42 H42B 109.5 . . ?
H42A C42 H42C 109.5 . . ?
H42B C42 H42C 109.5 . . ?
C40 C43 H43A 109.5 . . ?
C40 C43 H43B 109.5 . . ?
C40 C43 H43C 109.5 . . ?
H43A C43 H43B 109.5 . . ?
H43A C43 H43C 109.5 . . ?
H43B C43 H43C 109.5 . . ?
O3 C44 C45 112.7(4) . . ?
O3 C44 C46 100.8(4) . . ?
O3 C44 C47 112.4(5) . . ?
O3 C44 C48 112.7(5) . . ?
O3 C44 C49 98.5(4) . . ?
O3 C44 C50 118.6(5) . . ?
C45 C44 C46 104.4(5) . . ?
C47 C44 C45 117.1(6) . . ?
C47 C44 C46 107.6(5) . . ?
C48 C44 C49 99.7(5) . . ?
C50 C44 C48 117.7(6) . . ?
C50 C44 C49 105.0(6) . . ?
C44 C45 H45A 109.5 . . ?
C44 C45 H45B 109.5 . . ?
C44 C45 H45C 109.5 . . ?
H45A C45 H45B 109.5 . . ?
H45A C45 H45C 109.5 . . ?
H45B C45 H45C 109.5 . . ?
C44 C46 H46A 109.5 . . ?
C44 C46 H46B 109.5 . . ?
C44 C46 H46C 109.5 . . ?
H46A C46 H46B 109.5 . . ?
H46A C46 H46C 109.5 . . ?
H46B C46 H46C 109.5 . . ?
C44 C47 H47A 109.5 . . ?
C44 C47 H47B 109.5 . . ?
C44 C47 H47C 109.5 . . ?
H47A C47 H47B 109.5 . . ?
H47A C47 H47C 109.5 . . ?
H47B C47 H47C 109.5 . . ?
C44 C48 H48A 109.5 . . ?
C44 C48 H48B 109.5 . . ?
C44 C48 H48C 109.5 . . ?
H48A C48 H48B 109.5 . . ?
H48A C48 H48C 109.5 . . ?
H48B C48 H48C 109.5 . . ?
C44 C49 H49A 109.5 . . ?
C44 C49 H49B 109.5 . . ?
C44 C49 H49C 109.5 . . ?
H49A C49 H49B 109.5 . . ?
H49A C49 H49C 109.5 . . ?
H49B C49 H49C 109.5 . . ?
C44 C50 H50A 109.5 . . ?
C44 C50 H50B 109.5 . . ?
C44 C50 H50C 109.5 . . ?
H50A C50 H50B 109.5 . . ?
H50A C50 H50C 109.5 . . ?
H50B C50 H50C 109.5 . . ?
C52 C51 C2 117.9(4) . . ?
C52 C51 C56 118.3(3) . . ?
C56 C51 C2 123.8(4) . . ?
C51 C52 H52 119.9 . . ?
C51 C52 C53 120.3(4) . . ?
C53 C52 H52 119.9 . . ?
C52 C53 H53 119.6 . . ?
C54 C53 C52 120.7(5) . . ?
C54 C53 H53 119.6 . . ?
C53 C54 H54 120.1 . . ?
C53 C54 C55 119.7(4) . . ?
C55 C54 H54 120.1 . . ?
C54 C55 H55 119.7 . . ?
C54 C55 C56 120.7(5) . . ?
C56 C55 H55 119.7 . . ?
C51 C56 H56 119.9 . . ?
C55 C56 C51 120.2(4) . . ?
C55 C56 H56 119.9 . . ?
C62 C57 C2 122.0(14) . . ?
C62 C57 C58 120.0 . . ?
C58 C57 C2 117.1(13) . . ?
C57 C62 H62 120.0 . . ?
C61 C62 C57 120.0 . . ?
C61 C62 H62 120.0 . . ?
C62 C61 H61 120.0 . . ?
C62 C61 C60 120.0 . . ?
C60 C61 H61 120.0 . . ?
C61 C60 H60 120.0 . . ?
C61 C60 C59 120.0 . . ?
C59 C60 H60 120.0 . . ?
C60 C59 H59 120.0 . . ?
C58 C59 C60 120.0 . . ?
C58 C59 H59 120.0 . . ?
C57 C58 H58 120.0 . . ?
C59 C58 C57 120.0 . . ?
C59 C58 H58 120.0 . . ?

loop_
_geom_bond_atom_site_label_1
_geom_bond_atom_site_label_2
_geom_bond_distance
_geom_bond_site_symmetry_2
_geom_bond_publ_flag
V1 O1 1.797(2) . ?
V1 O2 1.797(2) . ?
V1 O3 1.794(2) . ?
V1 C27 1.739(2) . ?
O1 C28 1.431(8) . ?
O1 C32 1.412(12) . ?
O2 C36 1.459(9) . ?
O2 C40 1.438(15) . ?
O3 C44 1.404(4) . ?
N1 N2 1.333(3) . ?
N1 C1 1.385(3) . ?
N1 C3 1.448(3) . ?
N2 N3 1.326(3) . ?
N3 C2 1.362(3) . ?
N3 C15 1.452(3) . ?
C1 C2 1.425(3) . ?
C1 C27 1.402(3) . ?
C2 C51 1.466(4) . ?
C2 C57 1.494(13) . ?
C3 C4 1.397(4) . ?
C3 C8 1.391(4) . ?
C4 C5 1.396(4) . ?
C4 C9 1.509(4) . ?
C5 H5 0.9400 . ?
C5 C6 1.382(5) . ?
C6 H6 0.9400 . ?
C6 C7 1.369(5) . ?
C7 H7 0.9400 . ?
C7 C8 1.399(4) . ?
C8 C12 1.515(4) . ?
C9 H9 0.9900 . ?
C9 C10 1.518(5) . ?
C9 C11 1.521(5) . ?
C10 H10A 0.9700 . ?
C10 H10B 0.9700 . ?
C10 H10C 0.9700 . ?
C11 H11A 0.9700 . ?
C11 H11B 0.9700 . ?
C11 H11C 0.9700 . ?
C12 H12 0.9900 . ?
C12 C13 1.511(5) . ?
C12 C14 1.534(5) . ?
C13 H13A 0.9700 . ?
C13 H13B 0.9700 . ?
C13 H13C 0.9700 . ?
C14 H14A 0.9700 . ?
C14 H14B 0.9700 . ?
C14 H14C 0.9700 . ?
C15 C16 1.391(4) . ?
C15 C20 1.390(4) . ?
C16 C17 1.401(4) . ?
C16 C21 1.512(4) . ?
C17 H17 0.9400 . ?
C17 C18 1.367(5) . ?
C18 H18 0.9400 . ?
C18 C19 1.371(5) . ?
C19 H19 0.9400 . ?
C19 C20 1.402(4) . ?
C20 C24 1.511(5) . ?
C21 H21 0.9900 . ?
C21 C22 1.537(6) . ?
C21 C23 1.521(6) . ?
C22 H22A 0.9700 . ?
C22 H22B 0.9700 . ?
C22 H22C 0.9700 . ?
C23 H23A 0.9700 . ?
C23 H23B 0.9700 . ?
C23 H23C 0.9700 . ?
C24 H24 0.9900 . ?
C24 C25 1.528(5) . ?
C24 C26 1.548(6) . ?
C25 H25A 0.9700 . ?
C25 H25B 0.9700 . ?
C25 H25C 0.9700 . ?
C26 H26A 0.9700 . ?
C26 H26B 0.9700 . ?
C26 H26C 0.9700 . ?
C28 C29 1.515(9) . ?
C28 C30 1.519(10) . ?
C28 C31 1.498(11) . ?
C29 H29A 0.9700 . ?
C29 H29B 0.9700 . ?
C29 H29C 0.9700 . ?
C30 H30A 0.9700 . ?
C30 H30B 0.9700 . ?
C30 H30C 0.9700 . ?
C31 H31A 0.9700 . ?
C31 H31B 0.9700 . ?
C31 H31C 0.9700 . ?
C32 C33 1.533(12) . ?
C32 C34 1.511(12) . ?
C32 C35 1.497(12) . ?
C33 H33A 0.9700 . ?
C33 H33B 0.9700 . ?
C33 H33C 0.9700 . ?
C34 H34A 0.9700 . ?
C34 H34B 0.9700 . ?
C34 H34C 0.9700 . ?
C35 H35A 0.9700 . ?
C35 H35B 0.9700 . ?
C35 H35C 0.9700 . ?
C36 C37 1.495(9) . ?
C36 C38 1.522(9) . ?
C36 C39 1.486(8) . ?
C37 H37A 0.9700 . ?
C37 H37B 0.9700 . ?
C37 H37C 0.9700 . ?
C38 H38A 0.9700 . ?
C38 H38B 0.9700 . ?
C38 H38C 0.9700 . ?
C39 H39A 0.9700 . ?
C39 H39B 0.9700 . ?
C39 H39C 0.9700 . ?
C40 C41 1.479(12) . ?
C40 C42 1.517(12) . ?
C40 C43 1.500(12) . ?
C41 H41A 0.9700 . ?
C41 H41B 0.9700 . ?
C41 H41C 0.9700 . ?
C42 H42A 0.9700 . ?
C42 H42B 0.9700 . ?
C42 H42C 0.9700 . ?
C43 H43A 0.9700 . ?
C43 H43B 0.9700 . ?
C43 H43C 0.9700 . ?
C44 C45 1.505(7) . ?
C44 C46 1.630(8) . ?
C44 C47 1.415(7) . ?
C44 C48 1.512(7) . ?
C44 C49 1.657(9) . ?
C44 C50 1.438(8) . ?
C45 H45A 0.9700 . ?
C45 H45B 0.9700 . ?
C45 H45C 0.9700 . ?
C46 H46A 0.9700 . ?
C46 H46B 0.9700 . ?
C46 H46C 0.9700 . ?
C47 H47A 0.9700 . ?
C47 H47B 0.9700 . ?
C47 H47C 0.9700 . ?
C48 H48A 0.9700 . ?
C48 H48B 0.9700 . ?
C48 H48C 0.9700 . ?
C49 H49A 0.9700 . ?
C49 H49B 0.9700 . ?
C49 H49C 0.9700 . ?
C50 H50A 0.9700 . ?
C50 H50B 0.9700 . ?
C50 H50C 0.9700 . ?
C51 C52 1.389(6) . ?
C51 C56 1.395(6) . ?
C52 H52 0.9400 . ?
C52 C53 1.394(5) . ?
C53 H53 0.9400 . ?
C53 C54 1.361(7) . ?
C54 H54 0.9400 . ?
C54 C55 1.370(8) . ?
C55 H55 0.9400 . ?
C55 C56 1.389(5) . ?
C56 H56 0.9400 . ?
C57 C62 1.3900 . ?
C57 C58 1.3900 . ?
C62 H62 0.9400 . ?
C62 C61 1.3900 . ?
C61 H61 0.9400 . ?
C61 C60 1.3900 . ?
C60 H60 0.9400 . ?
C60 C59 1.3900 . ?
C59 H59 0.9400 . ?
C59 C58 1.3900 . ?
C58 H58 0.9400 . ?

loop_
_geom_torsion_atom_site_label_1
_geom_torsion_atom_site_label_2
_geom_torsion_atom_site_label_3
_geom_torsion_atom_site_label_4
_geom_torsion
_geom_torsion_site_symmetry_1
_geom_torsion_site_symmetry_2
_geom_torsion_site_symmetry_3
_geom_torsion_site_symmetry_4
_geom_torsion_publ_flag
V1 O1 C28 C29 -175.4(6) . . . . ?
V1 O1 C28 C30 -56.6(11) . . . . ?
V1 O1 C28 C31 66.1(10) . . . . ?
V1 O1 C32 C33 147.8(9) . . . . ?
V1 O1 C32 C34 -93.5(13) . . . . ?
V1 O1 C32 C35 26.1(18) . . . . ?
V1 O2 C36 C37 169.8(4) . . . . ?
V1 O2 C36 C38 -74.3(7) . . . . ?
V1 O2 C36 C39 44.1(9) . . . . ?
V1 O2 C40 C41 -105.8(12) . . . . ?
V1 O2 C40 C42 139.1(10) . . . . ?
V1 O2 C40 C43 18.1(17) . . . . ?
V1 O3 C44 C45 -3.0(7) . . . . ?
V1 O3 C44 C46 -113.8(5) . . . . ?
V1 O3 C44 C47 132.0(5) . . . . ?
V1 O3 C44 C48 175.1(5) . . . . ?
V1 O3 C44 C49 70.8(5) . . . . ?
V1 O3 C44 C50 -41.5(8) . . . . ?
O1 V1 O2 C36 57.2(6) . . . . ?
O1 V1 O2 C40 92.3(12) . . . . ?
O1 V1 O3 C44 -115.3(4) . . . . ?
O1 V1 C27 C1 178.5(8) . . . . ?
O2 V1 O1 C28 -122.5(8) . . . . ?
O2 V1 O1 C32 -111.2(12) . . . . ?
O2 V1 O3 C44 127.4(4) . . . . ?
O2 V1 C27 C1 -62.4(8) . . . . ?
O3 V1 O1 C28 118.4(8) . . . . ?
O3 V1 O1 C32 129.6(11) . . . . ?
O3 V1 O2 C36 175.7(6) . . . . ?
O3 V1 O2 C40 -149.2(12) . . . . ?
O3 V1 C27 C1 56.9(8) . . . . ?
N1 N2 N3 C2 0.6(3) . . . . ?
N1 N2 N3 C15 180.0(2) . . . . ?
N1 C1 C2 N3 0.5(3) . . . . ?
N1 C1 C2 C51 -179.1(4) . . . . ?
N1 C1 C2 C57 179.9(19) . . . . ?
N1 C1 C27 V1 -172.4(7) . . . . ?
N1 C3 C4 C5 -179.0(2) . . . . ?
N1 C3 C4 C9 -1.0(4) . . . . ?
N1 C3 C8 C7 179.1(2) . . . . ?
N1 C3 C8 C12 2.5(4) . . . . ?
N2 N1 C1 C2 -0.2(3) . . . . ?
N2 N1 C1 C27 177.7(2) . . . . ?
N2 N1 C3 C4 87.7(3) . . . . ?
N2 N1 C3 C8 -91.9(3) . . . . ?
N2 N3 C2 C1 -0.7(3) . . . . ?
N2 N3 C2 C51 178.9(3) . . . . ?
N2 N3 C2 C57 179.9(17) . . . . ?
N2 N3 C15 C16 85.4(3) . . . . ?
N2 N3 C15 C20 -96.1(3) . . . . ?
N3 C2 C51 C52 -156.3(4) . . . . ?
N3 C2 C51 C56 23.9(7) . . . . ?
N3 C2 C57 C62 -13(3) . . . . ?
N3 C2 C57 C58 156.5(14) . . . . ?
N3 C15 C16 C17 176.9(3) . . . . ?
N3 C15 C16 C21 -2.8(4) . . . . ?
N3 C15 C20 C19 -176.2(3) . . . . ?
N3 C15 C20 C24 3.9(4) . . . . ?
C1 N1 N2 N3 -0.2(3) . . . . ?
C1 N1 C3 C4 -91.2(3) . . . . ?
C1 N1 C3 C8 89.2(3) . . . . ?
C1 C2 C51 C52 23.2(7) . . . . ?
C1 C2 C51 C56 -156.7(4) . . . . ?
C1 C2 C57 C62 167.9(13) . . . . ?
C1 C2 C57 C58 -23(3) . . . . ?
C2 N3 C15 C16 -95.2(3) . . . . ?
C2 N3 C15 C20 83.2(3) . . . . ?
C2 C1 C27 V1 4.7(10) . . . . ?
C2 C51 C52 C53 -178.6(4) . . . . ?
C2 C51 C56 C55 179.0(4) . . . . ?
C2 C57 C62 C61 169(3) . . . . ?
C2 C57 C58 C59 -169(3) . . . . ?
C3 N1 N2 N3 -179.2(2) . . . . ?
C3 N1 C1 C2 178.7(2) . . . . ?
C3 N1 C1 C27 -3.4(4) . . . . ?
C3 C4 C5 C6 -0.8(4) . . . . ?
C3 C4 C9 C10 141.2(3) . . . . ?
C3 C4 C9 C11 -94.5(3) . . . . ?
C3 C8 C12 C13 -145.7(4) . . . . ?
C3 C8 C12 C14 91.5(4) . . . . ?
C4 C3 C8 C7 -0.4(4) . . . . ?
C4 C3 C8 C12 -177.1(3) . . . . ?
C4 C5 C6 C7 0.9(5) . . . . ?
C5 C4 C9 C10 -40.9(4) . . . . ?
C5 C4 C9 C11 83.5(4) . . . . ?
C5 C6 C7 C8 -0.8(5) . . . . ?
C6 C7 C8 C3 0.5(4) . . . . ?
C6 C7 C8 C12 177.2(3) . . . . ?
C7 C8 C12 C13 37.8(5) . . . . ?
C7 C8 C12 C14 -84.9(4) . . . . ?
C8 C3 C4 C5 0.6(4) . . . . ?
C8 C3 C4 C9 178.6(3) . . . . ?
C9 C4 C5 C6 -178.9(3) . . . . ?
C15 N3 C2 C1 180.0(2) . . . . ?
C15 N3 C2 C51 -0.4(5) . . . . ?
C15 N3 C2 C57 0.5(18) . . . . ?
C15 C16 C17 C18 -0.4(5) . . . . ?
C15 C16 C21 C22 -121.7(3) . . . . ?
C15 C16 C21 C23 113.3(4) . . . . ?
C15 C20 C24 C25 120.5(3) . . . . ?
C15 C20 C24 C26 -114.7(4) . . . . ?
C16 C15 C20 C19 2.1(4) . . . . ?
C16 C15 C20 C24 -177.8(3) . . . . ?
C16 C17 C18 C19 1.3(6) . . . . ?
C17 C16 C21 C22 58.5(4) . . . . ?
C17 C16 C21 C23 -66.5(5) . . . . ?
C17 C18 C19 C20 -0.5(6) . . . . ?
C18 C19 C20 C15 -1.1(5) . . . . ?
C18 C19 C20 C24 178.8(3) . . . . ?
C19 C20 C24 C25 -59.4(4) . . . . ?
C19 C20 C24 C26 65.4(4) . . . . ?
C20 C15 C16 C17 -1.4(4) . . . . ?
C20 C15 C16 C21 178.9(3) . . . . ?
C21 C16 C17 C18 179.4(3) . . . . ?
C27 V1 O1 C28 -2.7(8) . . . . ?
C27 V1 O1 C32 8.6(12) . . . . ?
C27 V1 O2 C36 -66.2(6) . . . . ?
C27 V1 O2 C40 -31.1(12) . . . . ?
C27 V1 O3 C44 9.2(4) . . . . ?
C27 C1 C2 N3 -177.1(3) . . . . ?
C27 C1 C2 C51 3.3(5) . . . . ?
C27 C1 C2 C57 2.3(19) . . . . ?
C51 C52 C53 C54 -1.7(9) . . . . ?
C52 C51 C56 C55 -0.8(8) . . . . ?
C52 C53 C54 C55 1.7(10) . . . . ?
C53 C54 C55 C56 -1.3(10) . . . . ?
C54 C55 C56 C51 0.8(9) . . . . ?
C56 C51 C52 C53 1.2(9) . . . . ?
C57 C62 C61 C60 0.0 . . . . ?
C62 C57 C58 C59 0.0 . . . . ?
C62 C61 C60 C59 0.0 . . . . ?
C61 C60 C59 C58 0.0 . . . . ?
C60 C59 C58 C57 0.0 . . . . ?
C58 C57 C62 C61 0.0 . . . . ?

loop_
_exptl_oxdiff_crystal_face_indexfrac_h
_exptl_oxdiff_crystal_face_indexfrac_k
_exptl_oxdiff_crystal_face_indexfrac_l
_exptl_oxdiff_crystal_face_x
_exptl_oxdiff_crystal_face_y
_exptl_oxdiff_crystal_face_z
-1.0000 -1.0000 1.0000 0.1494 0.0184 -0.0716
0.0000 1.0000 -2.0000 -0.0114 0.0331 0.1437
0.0000 2.0000 1.0000 -0.0871 0.1443 -0.0095
0.0000 1.0000 1.0000 -0.0500 0.0800 -0.0344
0.0000 1.0000 0.0000 -0.0371 0.0644 0.0249
-0.0000 -1.0000 2.0000 0.0114 -0.0331 -0.1437
-0.0000 0.0000 1.0000 -0.0129 0.0156 -0.0594
0.0000 -0.0000 -1.0000 0.0129 -0.0156 0.0594
6.2680 4.3552 -7.1782 -0.8536 -0.2529 0.4553
-1.2849 3.2953 -14.7003 0.2278 0.0687 0.9713
-0.4250 -11.8314 -5.7462 0.5661 -0.8227 0.0515
-5.0176 -8.9928 0.9337 0.9496 -0.2271 -0.2161
4.4368 5.8366 8.5837 -0.8823 0.2117 -0.4204
-6.5789 0.4879 8.1041 0.7010 0.6000 -0.3856
5.1011 8.3991 -5.2307 -0.8827 0.1162 0.4553
5.4571 6.7633 3.8401 -0.9833 0.1287 -0.1286
5.5257 -4.6054 -10.0069 -0.3919 -0.8240 0.4093

loop_
_smtbx_masks_void_nr
_smtbx_masks_void_average_x
_smtbx_masks_void_average_y
_smtbx_masks_void_average_z
_smtbx_masks_void_volume
_smtbx_masks_void_count_electrons
_smtbx_masks_void_content
1 0.000 0.000 0.500 577.1 72.3 '1.7 C5H12'
2 -0.500 0.500 0.000 577.1 72.3 '1.7 C5H12'
